data_4507649
loop_
_publ_author_name
'Patra, Ranjan'
'Titi, Hatem M.'
'Goldberg, Israel'

_publ_section_title
;
 Crystal Engineering of Molecular Networks: Tailoring Hydrogen-Bonding
 Self-Assembly of Tin-Tetrapyridylporphyrins with Multidentate Carboxylic
 Acids As Axial Ligands
;
_journal_issue 3
_journal_name_full 'Crystal Growth &amp; Design'
_journal_page_first 1342
_journal_paper_doi 10.1021/cg400007y
_journal_volume 13
_journal_year 2013
_chemical_formula_moiety 'C56 H32 Br2 N8 O8 Sn'
_chemical_formula_sum 'C56 H32 Br2 N8 O8 Sn'
_chemical_formula_weight 1223.41
_chemical_name_systematic
; 
 ? 
;
_space_group_IT_number 15
_symmetry_cell_setting monoclinic
_symmetry_space_group_name_Hall '-C 2yc'
_symmetry_space_group_name_H-M 'C 1 2/c 1'
_atom_sites_solution_hydrogens geom
_atom_sites_solution_primary direct
_atom_sites_solution_secondary difmap
_audit_creation_method SHELXL-97
_cell_angle_alpha 90.00
_cell_angle_beta 120.4630(10)
_cell_angle_gamma 90.00
_cell_formula_units_Z 4
_cell_length_a 25.4870(12)
_cell_length_b 12.2710(7)
_cell_length_c 21.9787(18)
_cell_measurement_temperature 120(2)
_cell_volume 5925.0(7)
_computing_cell_refinement 'Saint, Bruker-AXS'
_computing_data_collection 'Apex2, Bruker-AXS'
_computing_data_reduction 'Saint, Bruker-AXS'
_computing_structure_refinement 'SHELXL-97 (Sheldrick, 2008)'
_computing_structure_solution 'SHELXS-97 (Sheldrick, 2008)'
_diffrn_ambient_temperature 120(2)
_diffrn_detector_area_resol_mean 1.75
_diffrn_measured_fraction_theta_full 0.996
_diffrn_measured_fraction_theta_max 0.996
_diffrn_measurement_device_type 'ApexDuo, Bruker-AXS'
_diffrn_measurement_method '0.5 deg. \f and \w scans'
_diffrn_radiation_monochromator graphite
_diffrn_radiation_source 'fine-focus sealed tube'
_diffrn_radiation_type MoK\a
_diffrn_radiation_wavelength 0.71073
_diffrn_reflns_av_R_equivalents 0.0512
_diffrn_reflns_av_sigmaI/netI 0.0802
_diffrn_reflns_limit_h_max 33
_diffrn_reflns_limit_h_min -22
_diffrn_reflns_limit_k_max 16
_diffrn_reflns_limit_k_min -16
_diffrn_reflns_limit_l_max 20
_diffrn_reflns_limit_l_min -29
_diffrn_reflns_number 24459
_diffrn_reflns_theta_full 28.32
_diffrn_reflns_theta_max 28.32
_diffrn_reflns_theta_min 1.85
_diffrn_standards_number 0
_exptl_absorpt_coefficient_mu 1.836
_exptl_absorpt_correction_T_max 0.8853
_exptl_absorpt_correction_T_min 0.7703
_exptl_absorpt_correction_type multi-scan
_exptl_absorpt_process_details 'Apex2, Bruker-AXS'
_exptl_crystal_colour red
_exptl_crystal_density_diffrn 1.371
_exptl_crystal_density_method 'not measured'
_exptl_crystal_description plates
_exptl_crystal_F_000 2432
_exptl_crystal_size_max 0.15
_exptl_crystal_size_mid 0.12
_exptl_crystal_size_min 0.07
_platon_squeeze_details
;
;
_refine_diff_density_max 1.027
_refine_diff_density_min -1.128
_refine_diff_density_rms 0.132
_refine_ls_extinction_method none
_refine_ls_goodness_of_fit_ref 1.032
_refine_ls_hydrogen_treatment constr
_refine_ls_matrix_type full
_refine_ls_number_parameters 341
_refine_ls_number_reflns 7367
_refine_ls_number_restraints 0
_refine_ls_restrained_S_all 1.032
_refine_ls_R_factor_all 0.0972
_refine_ls_R_factor_gt 0.0597
_refine_ls_shift/su_max 0.000
_refine_ls_shift/su_mean 0.000
_refine_ls_structure_factor_coef Fsqd
_refine_ls_weighting_details 'calc w=1/[\s^2^(Fo^2^)+(0.1038P)^2^+0.0000P] where P=(Fo^2^+2Fc^2^)/3'
_refine_ls_weighting_scheme calc
_refine_ls_wR_factor_gt 0.1669
_refine_ls_wR_factor_ref 0.1799
_reflns_number_gt 4744
_reflns_number_total 7367
_reflns_threshold_expression >2sigma(I)
_cod_data_source_file cg400007y_si_001.cif
_cod_data_source_block 5
_cod_original_sg_symbol_H-M 'C 2/c'
_cod_database_code 4507649

loop_
_symmetry_equiv_pos_as_xyz
'x, y, z'
'-x, y, -z+1/2'
'x+1/2, y+1/2, z'
'-x+1/2, y+1/2, -z+1/2'
'-x, -y, -z'
'x, -y, z-1/2'
'-x+1/2, -y+1/2, -z'
'x+1/2, -y+1/2, z-1/2'

loop_
_atom_site_label
_atom_site_type_symbol
_atom_site_fract_x
_atom_site_fract_y
_atom_site_fract_z
_atom_site_U_iso_or_equiv
_atom_site_adp_type
_atom_site_occupancy
_atom_site_symmetry_multiplicity
_atom_site_calc_flag
_atom_site_refinement_flags
Sn Sn 0.2500 0.2500 0.0000 0.02091(14) Uani 1 2 d S
C1 C 0.13807(19) 0.2018(4) 0.0165(2) 0.0269(10) Uani 1 1 d .
C2 C 0.1152(2) 0.2245(4) 0.0633(3) 0.0331(12) Uani 1 1 d .
H2 H 0.0771 0.2020 0.0570 0.040 Uiso 1 1 calc R
C3 C 0.1582(2) 0.2839(5) 0.1180(3) 0.0368(12) Uani 1 1 d .
H3 H 0.1552 0.3106 0.1567 0.044 Uiso 1 1 calc R
C4 C 0.2090(2) 0.2996(4) 0.1079(2) 0.0257(10) Uani 1 1 d .
C5 C 0.2627(2) 0.3573(4) 0.1520(2) 0.0270(10) Uani 1 1 d .
C6 C 0.3121(2) 0.3741(4) 0.1419(2) 0.0253(10) Uani 1 1 d .
C7 C 0.3676(2) 0.4277(4) 0.1899(3) 0.0313(11) Uani 1 1 d .
H7 H 0.3772 0.4595 0.2338 0.038 Uiso 1 1 calc R
C8 C 0.4043(2) 0.4254(4) 0.1618(2) 0.0318(11) Uani 1 1 d .
H8 H 0.4445 0.4536 0.1827 0.038 Uiso 1 1 calc R
C9 C 0.3708(2) 0.3722(4) 0.0944(2) 0.0265(10) Uani 1 1 d .
C10 C 0.3923(2) 0.3545(4) 0.0473(2) 0.0279(10) Uani 1 1 d .
N11 N 0.19538(17) 0.2477(3) 0.0456(2) 0.0284(8) Uani 1 1 d .
N12 N 0.31602(15) 0.3414(3) 0.08525(19) 0.0234(8) Uani 1 1 d .
C13 C 0.26806(19) 0.4019(4) 0.2187(2) 0.0275(10) Uani 1 1 d .
C14 C 0.2804(2) 0.3346(4) 0.2737(3) 0.0336(11) Uani 1 1 d .
H14 H 0.2863 0.2593 0.2690 0.040 Uiso 1 1 calc R
N15 N 0.2845(2) 0.3686(4) 0.3338(2) 0.0423(11) Uani 1 1 d .
C16 C 0.2762(3) 0.4728(5) 0.3395(3) 0.0486(15) Uani 1 1 d .
H16 H 0.2793 0.4982 0.3821 0.058 Uiso 1 1 calc R
C17 C 0.2633(3) 0.5472(5) 0.2867(3) 0.0626(19) Uani 1 1 d .
H17 H 0.2582 0.6223 0.2929 0.075 Uiso 1 1 calc R
C18 C 0.2581(3) 0.5106(5) 0.2261(3) 0.0521(16) Uani 1 1 d .
H18 H 0.2475 0.5597 0.1882 0.063 Uiso 1 1 calc R
C19 C 0.4548(2) 0.3966(4) 0.0697(2) 0.0314(11) Uani 1 1 d .
C20 C 0.4652(2) 0.5060(5) 0.0703(3) 0.0423(14) Uani 1 1 d .
H20 H 0.4322 0.5544 0.0579 0.051 Uiso 1 1 calc R
N21 N 0.5203(2) 0.5499(4) 0.0877(3) 0.0479(13) Uani 1 1 d .
C22 C 0.5649(2) 0.4810(6) 0.1052(3) 0.0456(15) Uani 1 1 d .
H22 H 0.6035 0.5096 0.1167 0.055 Uiso 1 1 calc R
C23 C 0.5598(2) 0.3728(7) 0.1079(4) 0.0635(19) Uani 1 1 d .
H23 H 0.5945 0.3274 0.1232 0.076 Uiso 1 1 calc R
C24 C 0.5029(2) 0.3267(5) 0.0880(3) 0.0537(17) Uani 1 1 d .
H24 H 0.4977 0.2500 0.0873 0.064 Uiso 1 1 calc R
C25 C 0.3785(3) -0.2126(5) 0.1836(3) 0.0419(13) Uani 1 1 d .
C26 C 0.3637(3) -0.1026(4) 0.1777(3) 0.0417(13) Uani 1 1 d .
H26 H 0.3731 -0.0609 0.2185 0.050 Uiso 1 1 calc R
C27 C 0.3348(2) -0.0550(4) 0.1117(3) 0.0389(13) Uani 1 1 d .
C28 C 0.3211(2) -0.1136(4) 0.0525(3) 0.0379(12) Uani 1 1 d .
H28 H 0.3017 -0.0793 0.0075 0.046 Uiso 1 1 calc R
C29 C 0.3357(3) -0.2224(5) 0.0585(3) 0.0419(14) Uani 1 1 d .
C30 C 0.3633(3) -0.2749(5) 0.1237(3) 0.0465(15) Uani 1 1 d .
H30 H 0.3714 -0.3509 0.1272 0.056 Uiso 1 1 calc R
C31 C 0.3166(3) 0.0654(5) 0.1043(3) 0.0428(13) Uani 1 1 d .
O32 O 0.3268(3) 0.1192(4) 0.1573(2) 0.0715(14) Uani 1 1 d .
O33 O 0.29067(15) 0.1014(3) 0.04288(18) 0.0355(8) Uani 1 1 d .
C34 C 0.3220(3) -0.2902(5) -0.0043(3) 0.0435(14) Uani 1 1 d .
O35 O 0.3003(2) -0.2336(3) -0.0638(2) 0.0570(12) Uani 1 1 d .
H35 H 0.2931 -0.2760 -0.0972 0.086 Uiso 1 1 calc R
O36 O 0.32981(19) -0.3884(4) -0.0007(2) 0.0547(11) Uani 1 1 d .
Br Br 0.41707(4) -0.28256(6) 0.27288(4) 0.0647(2) Uani 1 1 d .

loop_
_atom_site_aniso_label
_atom_site_aniso_U_11
_atom_site_aniso_U_22
_atom_site_aniso_U_33
_atom_site_aniso_U_23
_atom_site_aniso_U_13
_atom_site_aniso_U_12
Sn 0.0154(2) 0.0232(2) 0.0195(2) 0.00332(18) 0.00547(17) -0.00585(18)
C1 0.016(2) 0.035(3) 0.026(3) 0.002(2) 0.008(2) -0.009(2)
C2 0.024(2) 0.048(3) 0.030(3) -0.005(2) 0.016(2) -0.011(2)
C3 0.027(3) 0.049(3) 0.035(3) -0.001(2) 0.016(3) -0.008(2)
C4 0.023(2) 0.030(3) 0.024(2) 0.002(2) 0.012(2) -0.004(2)
C5 0.026(2) 0.024(2) 0.028(3) 0.0015(19) 0.011(2) -0.0044(19)
C6 0.021(2) 0.027(2) 0.025(2) 0.0028(19) 0.009(2) -0.0057(19)
C7 0.029(3) 0.036(3) 0.024(3) 0.000(2) 0.010(2) -0.012(2)
C8 0.019(2) 0.040(3) 0.026(3) -0.001(2) 0.004(2) -0.014(2)
C9 0.021(2) 0.027(2) 0.024(2) 0.0009(19) 0.005(2) -0.0098(19)
C10 0.019(2) 0.033(3) 0.028(3) 0.005(2) 0.009(2) -0.0102(19)
N11 0.0208(19) 0.034(2) 0.027(2) 0.0012(18) 0.0097(17) -0.0074(18)
N12 0.0153(18) 0.026(2) 0.024(2) 0.0005(16) 0.0059(16) -0.0082(15)
C13 0.018(2) 0.029(3) 0.028(3) 0.000(2) 0.007(2) -0.0079(19)
C14 0.032(3) 0.033(3) 0.030(3) 0.000(2) 0.012(2) -0.005(2)
N15 0.040(3) 0.052(3) 0.034(3) -0.005(2) 0.018(2) -0.013(2)
C16 0.046(4) 0.060(4) 0.035(3) -0.010(3) 0.017(3) 0.003(3)
C17 0.090(5) 0.034(3) 0.047(4) -0.010(3) 0.022(4) 0.015(3)
C18 0.074(4) 0.031(3) 0.034(3) 0.007(2) 0.014(3) 0.013(3)
C19 0.018(2) 0.045(3) 0.024(3) 0.001(2) 0.006(2) -0.011(2)
C20 0.031(3) 0.045(3) 0.049(4) -0.012(3) 0.020(3) -0.017(2)
N21 0.037(3) 0.056(3) 0.054(3) -0.021(3) 0.026(2) -0.030(2)
C22 0.016(3) 0.071(4) 0.045(3) -0.014(3) 0.011(3) -0.019(3)
C23 0.016(3) 0.086(5) 0.071(5) 0.005(4) 0.009(3) -0.006(3)
C24 0.024(3) 0.053(4) 0.068(4) 0.013(3) 0.011(3) -0.007(3)
C25 0.056(4) 0.035(3) 0.038(3) 0.011(2) 0.027(3) 0.008(3)
C26 0.057(4) 0.034(3) 0.034(3) 0.005(2) 0.023(3) 0.004(3)
C27 0.039(3) 0.036(3) 0.042(3) 0.008(2) 0.021(3) 0.001(2)
C28 0.036(3) 0.036(3) 0.042(3) 0.007(2) 0.020(3) 0.004(2)
C29 0.036(3) 0.047(3) 0.043(3) 0.006(3) 0.020(3) 0.003(2)
C30 0.047(4) 0.049(4) 0.047(4) 0.009(3) 0.027(3) 0.012(3)
C31 0.050(4) 0.037(3) 0.043(4) 0.000(3) 0.025(3) -0.006(3)
O32 0.121(4) 0.041(3) 0.054(3) 0.008(2) 0.045(3) 0.008(3)
O33 0.036(2) 0.0244(18) 0.032(2) 0.0045(15) 0.0072(16) -0.0005(15)
C34 0.037(3) 0.048(3) 0.041(3) 0.011(3) 0.016(3) 0.014(3)
O35 0.073(3) 0.057(3) 0.043(3) 0.006(2) 0.031(2) 0.014(2)
O36 0.058(3) 0.047(3) 0.058(3) 0.003(2) 0.029(2) 0.010(2)
Br 0.1035(6) 0.0482(4) 0.0432(4) 0.0158(3) 0.0377(4) 0.0239(4)

loop_
_atom_type_symbol
_atom_type_description
_atom_type_scat_dispersion_real
_atom_type_scat_dispersion_imag
_atom_type_scat_source
C C 0.0033 0.0016 'International Tables Vol C Tables 4.2.6.8 and 6.1.1.4'
H H 0.0000 0.0000 'International Tables Vol C Tables 4.2.6.8 and 6.1.1.4'
N N 0.0061 0.0033 'International Tables Vol C Tables 4.2.6.8 and 6.1.1.4'
O O 0.0106 0.0060 'International Tables Vol C Tables 4.2.6.8 and 6.1.1.4'
Br Br -0.2901 2.4595 'International Tables Vol C Tables 4.2.6.8 and 6.1.1.4'
Sn Sn -0.6537 1.4246 'International Tables Vol C Tables 4.2.6.8 and 6.1.1.4'

loop_
_geom_angle_atom_site_label_1
_geom_angle_atom_site_label_2
_geom_angle_atom_site_label_3
_geom_angle
_geom_angle_site_symmetry_1
_geom_angle_site_symmetry_3
O33 Sn O33 179.998(1) 7 .
O33 Sn N11 94.11(15) 7 7
O33 Sn N11 85.90(15) . 7
O33 Sn N11 85.89(15) 7 .
O33 Sn N11 94.10(15) . .
N11 Sn N11 180.0 7 .
O33 Sn N12 85.73(13) 7 .
O33 Sn N12 94.27(13) . .
N11 Sn N12 89.62(14) 7 .
N11 Sn N12 90.38(14) . .
O33 Sn N12 94.27(13) 7 7
O33 Sn N12 85.73(13) . 7
N11 Sn N12 90.38(14) 7 7
N11 Sn N12 89.62(14) . 7
N12 Sn N12 180.0 . 7
N11 C1 C10 125.8(4) . 7
N11 C1 C2 107.8(4) . .
C10 C1 C2 126.4(4) 7 .
C3 C2 C1 107.4(4) . .
C2 C3 C4 108.8(5) . .
N11 C4 C5 125.6(4) . .
N11 C4 C3 107.4(4) . .
C5 C4 C3 127.0(4) . .
C6 C5 C4 127.2(4) . .
C6 C5 C13 117.2(4) . .
C4 C5 C13 115.6(4) . .
N12 C6 C5 126.3(4) . .
N12 C6 C7 107.9(4) . .
C5 C6 C7 125.8(4) . .
C8 C7 C6 107.9(4) . .
C7 C8 C9 107.1(4) . .
N12 C9 C10 126.9(4) . .
N12 C9 C8 107.8(4) . .
C10 C9 C8 125.3(4) . .
C1 C10 C9 126.1(4) 7 .
C1 C10 C19 117.2(4) 7 .
C9 C10 C19 116.7(4) . .
C4 N11 C1 108.7(4) . .
C4 N11 Sn 125.1(3) . .
C1 N11 Sn 126.1(3) . .
C6 N12 C9 109.3(4) . .
C6 N12 Sn 125.3(3) . .
C9 N12 Sn 125.4(3) . .
C14 C13 C18 117.1(5) . .
C14 C13 C5 120.6(4) . .
C18 C13 C5 122.3(5) . .
N15 C14 C13 123.7(5) . .
C16 N15 C14 117.5(5) . .
N15 C16 C17 123.1(5) . .
C18 C17 C16 118.2(6) . .
C17 C18 C13 120.4(6) . .
C20 C19 C24 117.9(5) . .
C20 C19 C10 120.6(5) . .
C24 C19 C10 121.4(5) . .
N21 C20 C19 123.8(5) . .
C22 N21 C20 116.4(5) . .
N21 C22 C23 124.3(5) . .
C22 C23 C24 119.7(6) . .
C19 C24 C23 117.7(6) . .
C26 C25 C30 120.7(5) . .
C26 C25 Br 120.7(4) . .
C30 C25 Br 118.6(4) . .
C25 C26 C27 118.9(5) . .
C28 C27 C26 121.4(5) . .
C28 C27 C31 119.2(5) . .
C26 C27 C31 119.4(5) . .
C29 C28 C27 119.5(5) . .
C28 C29 C30 121.3(6) . .
C28 C29 C34 121.8(5) . .
C30 C29 C34 116.9(5) . .
C25 C30 C29 118.1(5) . .
O33 C31 O32 124.8(5) . .
O33 C31 C27 115.0(5) . .
O32 C31 C27 120.2(5) . .
C31 O33 Sn 132.3(4) . .
O36 C34 O35 123.6(6) . .
O36 C34 C29 122.6(5) . .
O35 C34 C29 113.9(5) . .

loop_
_geom_bond_atom_site_label_1
_geom_bond_atom_site_label_2
_geom_bond_distance
_geom_bond_site_symmetry_2
Sn O33 2.073(3) 7
Sn O33 2.073(3) .
Sn N11 2.087(4) 7
Sn N11 2.087(4) .
Sn N12 2.099(4) .
Sn N12 2.099(4) 7
C1 N11 1.383(5) .
C1 C10 1.394(6) 7
C1 C2 1.443(6) .
C2 C3 1.357(7) .
C3 C4 1.432(6) .
C4 N11 1.385(6) .
C4 C5 1.404(6) .
C5 C6 1.400(6) .
C5 C13 1.505(6) .
C6 N12 1.359(6) .
C6 C7 1.427(6) .
C7 C8 1.356(6) .
C8 C9 1.438(6) .
C9 N12 1.360(5) .
C9 C10 1.411(6) .
C10 C1 1.394(6) 7
C10 C19 1.500(6) .
C13 C14 1.362(6) .
C13 C18 1.382(7) .
C14 N15 1.338(6) .
N15 C16 1.313(7) .
C16 C17 1.379(8) .
C17 C18 1.348(8) .
C19 C20 1.368(7) .
C19 C24 1.378(8) .
C20 N21 1.365(6) .
N21 C22 1.308(7) .
C22 C23 1.338(9) .
C23 C24 1.404(7) .
C25 C26 1.389(7) .
C25 C30 1.398(8) .
C25 Br 1.897(5) .
C26 C27 1.381(7) .
C27 C28 1.367(7) .
C27 C31 1.533(8) .
C28 C29 1.374(7) .
C29 C30 1.393(8) .
C29 C34 1.492(8) .
C31 O33 1.245(6) .
C31 O32 1.246(7) .
C34 O36 1.218(7) .
C34 O35 1.329(7) .

loop_
_geom_hbond_atom_site_label_D
_geom_hbond_atom_site_label_H
_geom_hbond_atom_site_label_A
_geom_hbond_distance_DH
_geom_hbond_distance_HA
_geom_hbond_distance_DA
_geom_hbond_angle_DHA
_geom_hbond_site_symmetry_A
O35 H35 N15 0.84 1.82 2.656(6) 175 6

loop_
_platon_squeeze_void_nr
_platon_squeeze_void_average_x
_platon_squeeze_void_average_y
_platon_squeeze_void_average_z
_platon_squeeze_void_volume
_platon_squeeze_void_count_electrons
_platon_squeeze_void_content
1 0.500 0.000 0.072 753 182 ' '
2 0.000 0.500 0.739 754 182 ' '
